data_7029725
loop_
_publ_author_name
'Hangaly, Noa K'
'Petrov, Alexander R'
'Elfferding, Michael'
'Harms, Klaus'
'Sundermeyer, J\"org'

_publ_section_title
;
 Tetrahydropentalenyl-phosphazene constrained geometry complexes of
 rare-earth metal alkyls.
;
_journal_issue 19
_journal_name_full 'Dalton transactions (Cambridge, England : 2003)'
_journal_page_first 7109
_journal_page_last 7120
_journal_paper_doi 10.1039/c3dt53596g
_journal_volume 43
_journal_year 2014
_chemical_formula_moiety 'C34 H42 N P, 2(C6 H6)'
_chemical_formula_sum 'C46 H54 N P'
_chemical_formula_weight 651.87
_space_group_IT_number 14
_symmetry_cell_setting monoclinic
_symmetry_space_group_name_Hall '-P 2yn'
_symmetry_space_group_name_H-M 'P 1 21/n 1'
_atom_sites_solution_hydrogens geom
_atom_sites_solution_primary direct
_atom_sites_solution_secondary difmap
_audit_creation_method SHELXL-97
_cell_angle_alpha 90.00
_cell_angle_beta 97.266(12)
_cell_angle_gamma 90.00
_cell_formula_units_Z 4
_cell_length_a 10.6538(10)
_cell_length_b 10.6835(7)
_cell_length_c 33.496(3)
_cell_measurement_reflns_used 7998
_cell_measurement_temperature 100(2)
_cell_measurement_theta_max 26.05
_cell_measurement_theta_min 1.95
_cell_volume 3781.9(6)
_computing_molecular_graphics 'Ortep-3 for Windows (Farrugia, 1997)'
_computing_publication_material 'WinGX publication routines (Farrugia, 1999)'
_computing_structure_refinement 'SHELXL-97 (Sheldrick, 2008)'
_computing_structure_solution 'SHELXS-86 (Sheldrick, 1986)'
_diffrn_ambient_temperature 100(2)
_diffrn_measured_fraction_theta_full 1.000
_diffrn_measured_fraction_theta_max 0.997
_diffrn_radiation_monochromator graphite
_diffrn_radiation_source 'fine-focus sealed tube'
_diffrn_radiation_type MoK\a
_diffrn_radiation_wavelength 0.71069
_diffrn_reflns_av_R_equivalents 0.1205
_diffrn_reflns_av_sigmaI/netI 0.0921
_diffrn_reflns_limit_h_max 12
_diffrn_reflns_limit_h_min -13
_diffrn_reflns_limit_k_max 12
_diffrn_reflns_limit_k_min -13
_diffrn_reflns_limit_l_max 40
_diffrn_reflns_limit_l_min -41
_diffrn_reflns_number 29253
_diffrn_reflns_theta_full 25.00
_diffrn_reflns_theta_max 26.00
_diffrn_reflns_theta_min 1.95
_exptl_absorpt_coefficient_mu 0.105
_exptl_absorpt_correction_T_max 0.9875
_exptl_absorpt_correction_T_min 0.9692
_exptl_absorpt_correction_type multi-scan
_exptl_absorpt_process_details
;

Department of Chemistry

University of Anywhere

Sometown

Somewhere, UK

;
_exptl_crystal_colour 'bright yellow'
_exptl_crystal_density_diffrn 1.145
_exptl_crystal_density_method 'not measured'
_exptl_crystal_description prism
_exptl_crystal_F_000 1408
_exptl_crystal_size_max 0.30
_exptl_crystal_size_mid 0.15
_exptl_crystal_size_min 0.12
_refine_diff_density_max 0.511
_refine_diff_density_min -0.387
_refine_diff_density_rms 0.060
_refine_ls_extinction_method none
_refine_ls_goodness_of_fit_ref 0.832
_refine_ls_hydrogen_treatment mixed
_refine_ls_matrix_type full
_refine_ls_number_parameters 431
_refine_ls_number_reflns 7406
_refine_ls_number_restraints 10
_refine_ls_restrained_S_all 0.838
_refine_ls_R_factor_all 0.0967
_refine_ls_R_factor_gt 0.0582
_refine_ls_shift/su_max 0.038
_refine_ls_shift/su_mean 0.001
_refine_ls_structure_factor_coef Fsqd
_refine_ls_weighting_details 'calc w=1/[\s^2^(Fo^2^)+(0.1075P)^2^+0.0000P] where P=(Fo^2^+2Fc^2^)/3'
_refine_ls_weighting_scheme calc
_refine_ls_wR_factor_gt 0.1435
_refine_ls_wR_factor_ref 0.1613
_reflns_number_gt 4454
_reflns_number_total 7406
_reflns_threshold_expression >2\s(I)
_cod_data_source_file c3dt53596g2.cif
_cod_data_source_block eq24
_cod_depositor_comments
;Adding full bibliography for
 ./tmp-cod-update-bibliographies-12899/cifs/7029725.cif.
;
_cod_original_sg_symbol_H-M 'P 21/n'
_cod_database_code 7029725

loop_
_symmetry_equiv_pos_as_xyz
'x, y, z'
'-x+1/2, y+1/2, -z+1/2'
'-x, -y, -z'
'x-1/2, -y-1/2, z-1/2'

loop_
_atom_site_label
_atom_site_type_symbol
_atom_site_fract_x
_atom_site_fract_y
_atom_site_fract_z
_atom_site_U_iso_or_equiv
_atom_site_adp_type
_atom_site_occupancy
_atom_site_symmetry_multiplicity
_atom_site_calc_flag
_atom_site_refinement_flags
_atom_site_disorder_assembly
_atom_site_disorder_group
C1 C 0.4942(2) 0.2574(2) 0.33257(6) 0.0274(5) Uani 1 1 d . . .
C2 C 0.5696(2) 0.2407(2) 0.30022(7) 0.0289(5) Uani 1 1 d . . .
H2 H 0.5651 0.1729 0.2818 0.035 Uiso 1 1 calc R . .
C3 C 0.6503(2) 0.3430(2) 0.30125(6) 0.0279(5) Uani 1 1 d . . .
C6 C 0.7578(2) 0.3899(2) 0.27991(7) 0.0345(5) Uani 1 1 d . . .
C7 C 0.7749(3) 0.5256(2) 0.29734(8) 0.0405(6) Uani 1 1 d . . .
H7A H 0.8661 0.5462 0.3026 0.049 Uiso 1 1 calc R . .
H7B H 0.7340 0.5865 0.2775 0.049 Uiso 1 1 calc R . .
C8 C 0.7143(2) 0.5345(2) 0.33709(7) 0.0359(6) Uani 1 1 d . . .
C4 C 0.6278(2) 0.4222(2) 0.33315(6) 0.0284(5) Uani 1 1 d . . .
C5 C 0.5336(2) 0.3724(2) 0.35297(7) 0.0293(5) Uani 1 1 d . . .
H5 H 0.5010 0.4070 0.3757 0.035 Uiso 1 1 calc R . .
C10 C 0.8763(3) 0.3097(3) 0.29144(10) 0.0537(8) Uani 1 1 d . . .
H10A H 0.8999 0.3126 0.3207 0.080 Uiso 1 1 calc R . .
H10B H 0.9460 0.3424 0.2780 0.080 Uiso 1 1 calc R . .
H10C H 0.8586 0.2230 0.2830 0.080 Uiso 1 1 calc R . .
C9 C 0.7273(3) 0.3925(3) 0.23416(8) 0.0479(7) Uani 1 1 d . . .
H9A H 0.7160 0.3067 0.2240 0.072 Uiso 1 1 calc R . .
H9B H 0.7971 0.4323 0.2225 0.072 Uiso 1 1 calc R . .
H9C H 0.6493 0.4401 0.2266 0.072 Uiso 1 1 calc R . .
C12 C 0.8129(3) 0.5218(3) 0.37431(9) 0.0608(9) Uani 1 1 d . . .
H12A H 0.7705 0.5236 0.3986 0.091 Uiso 1 1 calc R . .
H12B H 0.8731 0.5914 0.3751 0.091 Uiso 1 1 calc R . .
H12C H 0.8583 0.4424 0.3731 0.091 Uiso 1 1 calc R . .
C11 C 0.6429(3) 0.6575(3) 0.33956(9) 0.0519(7) Uani 1 1 d . . .
H11A H 0.5806 0.6668 0.3156 0.078 Uiso 1 1 calc R . .
H11B H 0.7029 0.7274 0.3410 0.078 Uiso 1 1 calc R . .
H11C H 0.5995 0.6573 0.3637 0.078 Uiso 1 1 calc R . .
C13 C 0.3049(2) 0.0663(2) 0.30821(7) 0.0294(5) Uani 1 1 d . . .
C18 C 0.1799(2) 0.1009(2) 0.29575(7) 0.0349(5) Uani 1 1 d . . .
H18 H 0.1407 0.1628 0.3103 0.042 Uiso 1 1 calc R . .
C17 C 0.1121(3) 0.0455(3) 0.26215(8) 0.0422(6) Uani 1 1 d . . .
H17 H 0.0272 0.0703 0.2539 0.051 Uiso 1 1 calc R . .
C16 C 0.1669(3) -0.0445(3) 0.24090(8) 0.0443(7) Uani 1 1 d . . .
H16 H 0.1200 -0.0825 0.2181 0.053 Uiso 1 1 calc R . .
C15 C 0.2904(3) -0.0795(3) 0.25281(8) 0.0462(7) Uani 1 1 d . . .
H15 H 0.3285 -0.1417 0.2380 0.055 Uiso 1 1 calc R . .
C14 C 0.3603(2) -0.0248(2) 0.28643(8) 0.0393(6) Uani 1 1 d . . .
H14 H 0.4454 -0.0496 0.2944 0.047 Uiso 1 1 calc R . .
C19 C 0.2860(2) 0.2218(2) 0.37754(6) 0.0287(5) Uani 1 1 d . . .
C20 C 0.2376(2) 0.3413(2) 0.36734(7) 0.0324(5) Uani 1 1 d . . .
H20 H 0.2678 0.3866 0.3461 0.039 Uiso 1 1 calc R . .
C21 C 0.1463(2) 0.3935(3) 0.38796(8) 0.0390(6) Uani 1 1 d . . .
H21 H 0.1143 0.4746 0.3809 0.047 Uiso 1 1 calc R . .
C22 C 0.1012(2) 0.3289(3) 0.41875(8) 0.0398(6) Uani 1 1 d . . .
H22 H 0.0382 0.3652 0.4328 0.048 Uiso 1 1 calc R . .
C23 C 0.1480(2) 0.2104(3) 0.42918(7) 0.0405(6) Uani 1 1 d . . .
H23 H 0.1170 0.1657 0.4504 0.049 Uiso 1 1 calc R . .
C24 C 0.2394(2) 0.1576(2) 0.40885(7) 0.0341(5) Uani 1 1 d . . .
H24 H 0.2710 0.0766 0.4162 0.041 Uiso 1 1 calc R . .
C25 C 0.5855(2) 0.0380(2) 0.40526(7) 0.0288(5) Uani 1 1 d . . .
C26 C 0.5770(2) 0.1448(2) 0.43548(7) 0.0319(5) Uani 1 1 d . . .
H26A H 0.5014 0.1331 0.4495 0.038 Uiso 1 1 calc R . .
H26B H 0.5687 0.2259 0.4211 0.038 Uiso 1 1 calc R . .
C27 C 0.5957(2) -0.0857(2) 0.42876(7) 0.0366(6) Uani 1 1 d . . .
H27A H 0.5999 -0.1564 0.4099 0.044 Uiso 1 1 calc R . .
H27B H 0.5196 -0.0970 0.4426 0.044 Uiso 1 1 calc R . .
C28 C 0.7036(2) 0.0550(2) 0.38419(7) 0.0356(6) Uani 1 1 d . . .
H28A H 0.6980 0.1349 0.3691 0.043 Uiso 1 1 calc R . .
H28B H 0.7094 -0.0141 0.3648 0.043 Uiso 1 1 calc R . .
C29 C 0.6968(2) 0.1458(2) 0.46636(7) 0.0360(6) Uani 1 1 d . . .
H29 H 0.6916 0.2165 0.4857 0.043 Uiso 1 1 calc R . .
C30 C 0.7069(3) 0.0223(3) 0.48947(7) 0.0434(6) Uani 1 1 d . . .
H30A H 0.7833 0.0229 0.5097 0.052 Uiso 1 1 calc R . .
H30B H 0.6319 0.0113 0.5038 0.052 Uiso 1 1 calc R . .
C31 C 0.7148(3) -0.0853(2) 0.45997(8) 0.0418(6) Uani 1 1 d . . .
H31 H 0.7208 -0.1664 0.4750 0.050 Uiso 1 1 calc R . .
C32 C 0.8315(3) -0.0690(3) 0.43839(8) 0.0456(7) Uani 1 1 d . . .
H32A H 0.8372 -0.1390 0.4193 0.055 Uiso 1 1 calc R . .
H32B H 0.9087 -0.0697 0.4582 0.055 Uiso 1 1 calc R . .
C33 C 0.8220(2) 0.0555(3) 0.41550(8) 0.0393(6) Uani 1 1 d . . .
H33 H 0.8989 0.0669 0.4016 0.047 Uiso 1 1 calc R . .
C34 C 0.8129(2) 0.1628(3) 0.44478(8) 0.0409(6) Uani 1 1 d . . .
H34A H 0.8899 0.1650 0.4647 0.049 Uiso 1 1 calc R . .
H34B H 0.8069 0.2433 0.4300 0.049 Uiso 1 1 calc R . .
C35 C 0.1268(4) 0.8257(4) 0.39200(13) 0.0843(9) Uani 1 1 d D . .
H35 H 0.0928 0.8686 0.4130 0.101 Uiso 1 1 calc R . .
C36 C 0.2409(3) 0.7702(4) 0.39974(12) 0.0696(9) Uani 1 1 d D . .
H36 H 0.2858 0.7748 0.4261 0.084 Uiso 1 1 calc R . .
C37 C 0.2924(4) 0.7082(4) 0.37071(14) 0.0844(13) Uani 1 1 d D . .
H37 H 0.3732 0.6697 0.3762 0.101 Uiso 1 1 calc R . .
C38 C 0.2227(5) 0.7021(4) 0.33173(14) 0.0843(9) Uani 1 1 d D . .
H38 H 0.2560 0.6591 0.3106 0.101 Uiso 1 1 calc R . .
C39 C 0.1058(4) 0.7596(4) 0.32498(12) 0.0863(13) Uani 1 1 d D . .
H39 H 0.0578 0.7555 0.2991 0.104 Uiso 1 1 calc R . .
C40 C 0.0597(4) 0.8216(4) 0.35507(13) 0.0805(11) Uani 1 1 d D . .
H40 H -0.0200 0.8624 0.3502 0.097 Uiso 1 1 calc R . .
N2 N 0.46922(19) 0.03100(19) 0.37534(6) 0.0308(4) Uani 1 1 d . . .
P1 P 0.39720(5) 0.14693(5) 0.348998(17) 0.02664(16) Uani 1 1 d . . .
C42 C 0.4328(7) 0.4104(9) 0.4779(4) 0.056(2) Uiso 0.467(16) 1 d P A 1
H42 H 0.3887 0.3451 0.4627 0.067 Uiso 0.467(16) 1 calc PR A 1
C41 C 0.4406(9) 0.5202(11) 0.4614(3) 0.055(2) Uiso 0.467(16) 1 d P . 1
H41 H 0.3982 0.5369 0.4353 0.066 Uiso 0.467(16) 1 calc PR A 1
C43 C 0.4873(7) 0.3867(9) 0.5169(3) 0.057(3) Uiso 0.467(16) 1 d P . 1
H43 H 0.4759 0.3077 0.5289 0.069 Uiso 0.467(16) 1 calc PR A 1
C45 C 0.9317(11) 0.5837(8) 0.4756(2) 0.0434(19) Uiso 0.495(12) 1 d P B 1
H45 H 0.8841 0.6423 0.4585 0.052 Uiso 0.495(12) 1 calc PR B 1
C44 C 0.8701(7) 0.4846(9) 0.4908(3) 0.048(2) Uiso 0.495(12) 1 d P . 1
H44 H 0.7812 0.4745 0.4844 0.058 Uiso 0.495(12) 1 calc PR B 1
C46 C 1.0591(11) 0.6000(7) 0.4844(2) 0.045(2) Uiso 0.495(12) 1 d P . 1
H46 H 1.0993 0.6693 0.4735 0.054 Uiso 0.495(12) 1 calc PR B 1
C51 C 0.9981(13) 0.6048(7) 0.4762(2) 0.051(2) Uiso 0.505(12) 1 d P B 2
H51 H 0.9984 0.6774 0.4598 0.061 Uiso 0.505(12) 1 calc PR B 2
C50 C 1.1132(9) 0.5546(9) 0.4938(3) 0.054(2) Uiso 0.505(12) 1 d P . 2
H50 H 1.1907 0.5930 0.4894 0.065 Uiso 0.505(12) 1 calc PR B 2
C52 C 0.8863(9) 0.5521(9) 0.4821(2) 0.049(2) Uiso 0.505(12) 1 d P . 2
H52 H 0.8087 0.5871 0.4700 0.058 Uiso 0.505(12) 1 calc PR B 2
C47 C 0.4438(7) 0.4756(10) 0.4617(2) 0.057(2) Uiso 0.533(16) 1 d PD . 2
H47 H 0.4072 0.4572 0.4350 0.069 Uiso 0.533(16) 1 calc PR A 2
C48 C 0.4267(6) 0.3909(6) 0.4926(3) 0.0474(19) Uiso 0.533(16) 1 d PD A 2
H48 H 0.3751 0.3187 0.4876 0.057 Uiso 0.533(16) 1 calc PRD A 2
C49 C 0.4894(6) 0.4174(7) 0.5313(2) 0.052(2) Uiso 0.533(16) 1 d PD . 2
H49 H 0.4847 0.3596 0.5526 0.063 Uiso 0.533(16) 1 calc PR A 2
H2B H 0.426(3) -0.039(3) 0.3760(10) 0.065(10) Uiso 1 1 d . . .

loop_
_atom_site_aniso_label
_atom_site_aniso_U_11
_atom_site_aniso_U_22
_atom_site_aniso_U_33
_atom_site_aniso_U_23
_atom_site_aniso_U_13
_atom_site_aniso_U_12
C1 0.0285(11) 0.0274(11) 0.0251(11) 0.0000(9) -0.0016(9) 0.0006(10)
C2 0.0349(13) 0.0249(11) 0.0268(11) -0.0020(9) 0.0030(9) -0.0006(10)
C3 0.0284(11) 0.0270(11) 0.0281(11) 0.0033(9) 0.0023(9) -0.0002(10)
C6 0.0367(13) 0.0292(12) 0.0390(13) -0.0020(10) 0.0109(10) -0.0018(10)
C7 0.0427(15) 0.0334(14) 0.0473(15) -0.0014(12) 0.0133(12) -0.0103(12)
C8 0.0408(14) 0.0327(13) 0.0336(12) -0.0039(10) 0.0027(10) -0.0086(11)
C4 0.0308(12) 0.0260(12) 0.0275(11) 0.0014(9) 0.0002(9) -0.0018(10)
C5 0.0336(12) 0.0286(12) 0.0254(11) -0.0016(9) 0.0023(9) -0.0013(10)
C10 0.0359(15) 0.0507(17) 0.076(2) 0.0001(15) 0.0151(14) 0.0040(13)
C9 0.0629(18) 0.0409(15) 0.0440(15) -0.0019(12) 0.0223(13) -0.0060(14)
C12 0.0572(19) 0.074(2) 0.0472(17) 0.0004(15) -0.0101(14) -0.0258(17)
C11 0.070(2) 0.0332(14) 0.0561(17) -0.0104(13) 0.0225(15) -0.0076(14)
C13 0.0301(12) 0.0293(12) 0.0287(11) 0.0009(9) 0.0031(9) -0.0059(10)
C18 0.0363(13) 0.0355(13) 0.0315(12) -0.0017(10) -0.0008(10) -0.0012(11)
C17 0.0368(14) 0.0510(16) 0.0364(13) -0.0033(12) -0.0042(11) -0.0095(12)
C16 0.0464(16) 0.0507(17) 0.0347(13) -0.0121(12) 0.0011(11) -0.0173(13)
C15 0.0489(16) 0.0489(16) 0.0409(14) -0.0196(13) 0.0057(12) -0.0054(13)
C14 0.0357(13) 0.0425(15) 0.0388(13) -0.0106(12) 0.0015(11) -0.0027(12)
C19 0.0282(12) 0.0313(12) 0.0256(11) -0.0036(9) -0.0012(9) -0.0040(10)
C20 0.0339(12) 0.0311(13) 0.0319(12) 0.0013(10) 0.0035(10) 0.0005(10)
C21 0.0352(13) 0.0356(13) 0.0460(14) -0.0053(11) 0.0038(11) 0.0025(11)
C22 0.0310(13) 0.0513(16) 0.0376(13) -0.0110(12) 0.0062(10) 0.0004(12)
C23 0.0377(14) 0.0525(16) 0.0319(13) 0.0039(12) 0.0071(11) -0.0021(12)
C24 0.0318(12) 0.0374(13) 0.0324(12) 0.0041(10) 0.0014(10) -0.0023(11)
C25 0.0282(12) 0.0295(12) 0.0276(11) 0.0018(9) -0.0008(9) 0.0002(10)
C26 0.0327(12) 0.0328(12) 0.0292(11) 0.0003(10) 0.0000(9) 0.0016(10)
C27 0.0418(14) 0.0289(13) 0.0374(13) 0.0070(10) -0.0023(11) -0.0023(11)
C28 0.0343(13) 0.0404(14) 0.0318(12) 0.0004(10) 0.0030(10) 0.0005(11)
C29 0.0368(13) 0.0390(14) 0.0303(12) -0.0046(11) -0.0036(10) -0.0020(11)
C30 0.0416(15) 0.0561(17) 0.0310(13) 0.0092(12) -0.0015(11) 0.0006(13)
C31 0.0437(15) 0.0364(14) 0.0426(14) 0.0117(12) -0.0049(11) 0.0049(12)
C32 0.0416(15) 0.0461(16) 0.0465(15) -0.0011(13) -0.0043(12) 0.0132(13)
C33 0.0289(12) 0.0531(16) 0.0357(13) 0.0017(12) 0.0031(10) -0.0001(12)
C34 0.0352(13) 0.0456(15) 0.0391(13) 0.0032(12) -0.0062(10) -0.0076(12)
C35 0.108(2) 0.0640(17) 0.089(2) -0.0043(15) 0.0459(19) -0.0062(17)
C36 0.059(2) 0.073(2) 0.076(2) 0.007(2) 0.0062(18) -0.0063(19)
C37 0.065(2) 0.065(2) 0.128(4) 0.035(3) 0.030(2) 0.013(2)
C38 0.108(2) 0.0640(17) 0.089(2) -0.0043(15) 0.0459(19) -0.0062(17)
C39 0.106(3) 0.085(3) 0.064(2) 0.012(2) -0.004(2) -0.038(3)
C40 0.071(2) 0.091(3) 0.079(3) 0.013(2) 0.010(2) 0.002(2)
N2 0.0313(10) 0.0249(10) 0.0343(10) 0.0035(8) -0.0036(8) -0.0021(9)
P1 0.0283(3) 0.0259(3) 0.0252(3) -0.0002(2) 0.0010(2) -0.0011(2)

loop_
_atom_type_symbol
_atom_type_description
_atom_type_scat_dispersion_real
_atom_type_scat_dispersion_imag
_atom_type_scat_source
C C 0.0033 0.0016 'International Tables Vol C Tables 4.2.6.8 and 6.1.1.4'
H H 0.0000 0.0000 'International Tables Vol C Tables 4.2.6.8 and 6.1.1.4'
N N 0.0061 0.0033 'International Tables Vol C Tables 4.2.6.8 and 6.1.1.4'
P P 0.1023 0.0942 'International Tables Vol C Tables 4.2.6.8 and 6.1.1.4'

loop_
_geom_angle_atom_site_label_1
_geom_angle_atom_site_label_2
_geom_angle_atom_site_label_3
_geom_angle
_geom_angle_site_symmetry_1
_geom_angle_site_symmetry_3
C2 C1 C5 107.78(19) . .
C2 C1 P1 125.16(17) . .
C5 C1 P1 126.07(17) . .
C3 C2 C1 106.66(19) . .
C3 C2 H2 126.7 . .
C1 C2 H2 126.7 . .
C2 C3 C4 109.16(19) . .
C2 C3 C6 138.9(2) . .
C4 C3 C6 111.82(19) . .
C3 C6 C9 113.8(2) . .
C3 C6 C10 110.2(2) . .
C9 C6 C10 109.1(2) . .
C3 C6 C7 100.99(18) . .
C9 C6 C7 111.0(2) . .
C10 C6 C7 111.7(2) . .
C8 C7 C6 109.54(19) . .
C8 C7 H7A 109.8 . .
C6 C7 H7A 109.8 . .
C8 C7 H7B 109.8 . .
C6 C7 H7B 109.8 . .
H7A C7 H7B 108.2 . .
C4 C8 C11 112.8(2) . .
C4 C8 C12 110.5(2) . .
C11 C8 C12 109.1(2) . .
C4 C8 C7 101.06(18) . .
C11 C8 C7 111.3(2) . .
C12 C8 C7 112.0(2) . .
C5 C4 C3 109.7(2) . .
C5 C4 C8 137.7(2) . .
C3 C4 C8 112.6(2) . .
C4 C5 C1 106.69(19) . .
C4 C5 H5 126.7 . .
C1 C5 H5 126.7 . .
C6 C10 H10A 109.5 . .
C6 C10 H10B 109.5 . .
H10A C10 H10B 109.5 . .
C6 C10 H10C 109.5 . .
H10A C10 H10C 109.5 . .
H10B C10 H10C 109.5 . .
C6 C9 H9A 109.5 . .
C6 C9 H9B 109.5 . .
H9A C9 H9B 109.5 . .
C6 C9 H9C 109.5 . .
H9A C9 H9C 109.5 . .
H9B C9 H9C 109.5 . .
C8 C12 H12A 109.5 . .
C8 C12 H12B 109.5 . .
H12A C12 H12B 109.5 . .
C8 C12 H12C 109.5 . .
H12A C12 H12C 109.5 . .
H12B C12 H12C 109.5 . .
C8 C11 H11A 109.5 . .
C8 C11 H11B 109.5 . .
H11A C11 H11B 109.5 . .
C8 C11 H11C 109.5 . .
H11A C11 H11C 109.5 . .
H11B C11 H11C 109.5 . .
C14 C13 C18 118.7(2) . .
C14 C13 P1 120.37(18) . .
C18 C13 P1 120.69(18) . .
C17 C18 C13 120.6(2) . .
C17 C18 H18 119.7 . .
C13 C18 H18 119.7 . .
C16 C17 C18 120.5(3) . .
C16 C17 H17 119.8 . .
C18 C17 H17 119.8 . .
C17 C16 C15 119.6(2) . .
C17 C16 H16 120.2 . .
C15 C16 H16 120.2 . .
C16 C15 C14 120.8(2) . .
C16 C15 H15 119.6 . .
C14 C15 H15 119.6 . .
C13 C14 C15 119.8(2) . .
C13 C14 H14 120.1 . .
C15 C14 H14 120.1 . .
C24 C19 C20 118.4(2) . .
C24 C19 P1 120.02(18) . .
C20 C19 P1 121.44(17) . .
C21 C20 C19 120.4(2) . .
C21 C20 H20 119.8 . .
C19 C20 H20 119.8 . .
C20 C21 C22 120.5(2) . .
C20 C21 H21 119.8 . .
C22 C21 H21 119.8 . .
C21 C22 C23 119.8(2) . .
C21 C22 H22 120.1 . .
C23 C22 H22 120.1 . .
C24 C23 C22 120.2(2) . .
C24 C23 H23 119.9 . .
C22 C23 H23 119.9 . .
C23 C24 C19 120.7(2) . .
C23 C24 H24 119.7 . .
C19 C24 H24 119.7 . .
N2 C25 C28 110.95(18) . .
N2 C25 C26 111.53(18) . .
C28 C25 C26 109.67(19) . .
N2 C25 C27 107.43(18) . .
C28 C25 C27 109.3(2) . .
C26 C25 C27 107.93(19) . .
C25 C26 C29 109.62(19) . .
C25 C26 H26A 109.7 . .
C29 C26 H26A 109.7 . .
C25 C26 H26B 109.7 . .
C29 C26 H26B 109.7 . .
H26A C26 H26B 108.2 . .
C25 C27 C31 110.1(2) . .
C25 C27 H27A 109.6 . .
C31 C27 H27A 109.6 . .
C25 C27 H27B 109.6 . .
C31 C27 H27B 109.6 . .
H27A C27 H27B 108.1 . .
C25 C28 C33 109.77(19) . .
C25 C28 H28A 109.7 . .
C33 C28 H28A 109.7 . .
C25 C28 H28B 109.7 . .
C33 C28 H28B 109.7 . .
H28A C28 H28B 108.2 . .
C34 C29 C30 109.6(2) . .
C34 C29 C26 109.7(2) . .
C30 C29 C26 109.5(2) . .
C34 C29 H29 109.3 . .
C30 C29 H29 109.3 . .
C26 C29 H29 109.3 . .
C31 C30 C29 109.2(2) . .
C31 C30 H30A 109.8 . .
C29 C30 H30A 109.8 . .
C31 C30 H30B 109.8 . .
C29 C30 H30B 109.8 . .
H30A C30 H30B 108.3 . .
C32 C31 C30 109.7(2) . .
C32 C31 C27 109.3(2) . .
C30 C31 C27 109.5(2) . .
C32 C31 H31 109.5 . .
C30 C31 H31 109.5 . .
C27 C31 H31 109.5 . .
C31 C32 C33 109.3(2) . .
C31 C32 H32A 109.8 . .
C33 C32 H32A 109.8 . .
C31 C32 H32B 109.8 . .
C33 C32 H32B 109.8 . .
H32A C32 H32B 108.3 . .
C34 C33 C32 109.7(2) . .
C34 C33 C28 109.3(2) . .
C32 C33 C28 109.6(2) . .
C34 C33 H33 109.4 . .
C32 C33 H33 109.4 . .
C28 C33 H33 109.4 . .
C29 C34 C33 109.8(2) . .
C29 C34 H34A 109.7 . .
C33 C34 H34A 109.7 . .
C29 C34 H34B 109.7 . .
C33 C34 H34B 109.7 . .
H34A C34 H34B 108.2 . .
C36 C35 C40 121.5(4) . .
C36 C35 H35 119.3 . .
C40 C35 H35 119.3 . .
C37 C36 C35 121.1(4) . .
C37 C36 H36 119.5 . .
C35 C36 H36 119.5 . .
C36 C37 C38 118.2(4) . .
C36 C37 H37 120.9 . .
C38 C37 H37 120.9 . .
C39 C38 C37 119.1(4) . .
C39 C38 H38 120.5 . .
C37 C38 H38 120.5 . .
C40 C39 C38 120.1(4) . .
C40 C39 H39 119.9 . .
C38 C39 H39 119.9 . .
C39 C40 C35 120.0(4) . .
C39 C40 H40 120.0 . .
C35 C40 H40 120.0 . .
C25 N2 P1 127.61(16) . .
C25 N2 H2B 114(2) . .
P1 N2 H2B 116(2) . .
N2 P1 C1 115.58(11) . .
N2 P1 C13 102.65(11) . .
C1 P1 C13 112.45(10) . .
N2 P1 C19 109.99(11) . .
C1 P1 C19 109.26(11) . .
C13 P1 C19 106.42(10) . .
C41 C42 C43 121.4(8) . .
C41 C42 H42 119.3 . .
C43 C42 H42 119.3 . .
C42 C41 C43 118.7(8) . 3_666
C42 C41 H41 120.7 . .
C43 C41 H41 120.6 3_666 .
C42 C43 C41 119.7(8) . 3_666
C42 C43 H43 120.1 . .
C41 C43 H43 120.1 3_666 .
C46 C45 C44 121.8(6) . .
C46 C45 H45 119.1 . .
C44 C45 H45 119.1 . .
C45 C44 C46 118.4(6) . 3_766
C45 C44 H44 120.8 . .
C46 C44 H44 120.8 3_766 .
C45 C46 C44 119.8(6) . 3_766
C45 C46 H46 120.1 . .
C44 C46 H46 120.1 3_766 .
C52 C51 C50 121.3(6) . .
C52 C51 H51 119.3 . .
C50 C51 H51 119.3 . .
C52 C50 C51 119.7(6) 3_766 .
C52 C50 H50 120.1 3_766 .
C51 C50 H50 120.1 . .
C51 C52 C50 118.9(6) . 3_766
C51 C52 H52 120.5 . .
C50 C52 H52 120.5 3_766 .
C49 C47 C48 122.1(6) 3_666 .
C49 C47 H47 118.9 3_666 .
C48 C47 H47 119.0 . .
C47 C48 C49 117.2(5) . .
C47 C48 H48 121.4 . .
C49 C48 H48 121.4 . .
C47 C49 C48 120.6(6) 3_666 .
C47 C49 H49 119.7 3_666 .
C48 C49 H49 119.7 . .

loop_
_geom_bond_atom_site_label_1
_geom_bond_atom_site_label_2
_geom_bond_distance
_geom_bond_site_symmetry_2
C1 C2 1.440(3) .
C1 C5 1.442(3) .
C1 P1 1.705(2) .
C2 C3 1.388(3) .
C2 H2 0.9500 .
C3 C4 1.407(3) .
C3 C6 1.510(3) .
C6 C9 1.526(4) .
C6 C10 1.534(4) .
C6 C7 1.565(3) .
C7 C8 1.555(4) .
C7 H7A 0.9900 .
C7 H7B 0.9900 .
C8 C4 1.508(3) .
C8 C11 1.526(4) .
C8 C12 1.532(4) .
C4 C5 1.379(3) .
C5 H5 0.9500 .
C10 H10A 0.9800 .
C10 H10B 0.9800 .
C10 H10C 0.9800 .
C9 H9A 0.9800 .
C9 H9B 0.9800 .
C9 H9C 0.9800 .
C12 H12A 0.9800 .
C12 H12B 0.9800 .
C12 H12C 0.9800 .
C11 H11A 0.9800 .
C11 H11B 0.9800 .
C11 H11C 0.9800 .
C13 C14 1.391(3) .
C13 C18 1.394(3) .
C13 P1 1.799(2) .
C18 C17 1.390(3) .
C18 H18 0.9500 .
C17 C16 1.370(4) .
C17 H17 0.9500 .
C16 C15 1.378(4) .
C16 H16 0.9500 .
C15 C14 1.397(4) .
C15 H15 0.9500 .
C14 H14 0.9500 .
C19 C24 1.396(3) .
C19 C20 1.403(3) .
C19 P1 1.801(2) .
C20 C21 1.380(3) .
C20 H20 0.9500 .
C21 C22 1.377(4) .
C21 H21 0.9500 .
C22 C23 1.389(4) .
C22 H22 0.9500 .
C23 C24 1.378(3) .
C23 H23 0.9500 .
C24 H24 0.9500 .
C25 N2 1.494(3) .
C25 C28 1.529(3) .
C25 C26 1.535(3) .
C25 C27 1.535(3) .
C26 C29 1.537(3) .
C26 H26A 0.9900 .
C26 H26B 0.9900 .
C27 C31 1.539(3) .
C27 H27A 0.9900 .
C27 H27B 0.9900 .
C28 C33 1.535(3) .
C28 H28A 0.9900 .
C28 H28B 0.9900 .
C29 C34 1.521(4) .
C29 C30 1.527(4) .
C29 H29 1.0000 .
C30 C31 1.525(4) .
C30 H30A 0.9900 .
C30 H30B 0.9900 .
C31 C32 1.525(4) .
C31 H31 1.0000 .
C32 C33 1.532(4) .
C32 H32A 0.9900 .
C32 H32B 0.9900 .
C33 C34 1.519(4) .
C33 H33 1.0000 .
C34 H34A 0.9900 .
C34 H34B 0.9900 .
C35 C36 1.348(5) .
C35 C40 1.349(5) .
C35 H35 0.9500 .
C36 C37 1.349(5) .
C36 H36 0.9500 .
C37 C38 1.420(5) .
C37 H37 0.9500 .
C38 C39 1.382(5) .
C38 H38 0.9500 .
C39 C40 1.349(5) .
C39 H39 0.9500 .
C40 H40 0.9500 .
N2 P1 1.652(2) .
N2 H2B 0.88(4) .
C42 C41 1.303(13) .
C42 C43 1.385(12) .
C42 H42 0.9500 .
C41 C43 1.402(13) 3_666
C41 H41 0.9500 .
C43 C41 1.402(13) 3_666
C43 H43 0.9500 .
C45 C46 1.364(11) .
C45 C44 1.377(11) .
C45 H45 0.9500 .
C44 C46 1.386(11) 3_766
C44 H44 0.9500 .
C46 C44 1.386(11) 3_766
C46 H46 0.9500 .
C51 C52 1.354(11) .
C51 C50 1.398(11) .
C51 H51 0.9500 .
C50 C52 1.396(11) 3_766
C50 H50 0.9500 .
C52 C50 1.396(11) 3_766
C52 H52 0.9500 .
C47 C49 1.351(11) 3_666
C47 C48 1.404(6) .
C47 H47 0.9500 .
C48 C49 1.409(6) .
C48 H48 0.9500 .
C49 C47 1.351(11) 3_666
C49 H49 0.9500 .

loop_
_geom_torsion_atom_site_label_1
_geom_torsion_atom_site_label_2
_geom_torsion_atom_site_label_3
_geom_torsion_atom_site_label_4
_geom_torsion
_geom_torsion_site_symmetry_1
_geom_torsion_site_symmetry_4
C5 C1 C2 C3 -0.5(2) . .
P1 C1 C2 C3 -169.66(17) . .
C1 C2 C3 C4 0.2(2) . .
C1 C2 C3 C6 176.1(3) . .
C2 C3 C6 C9 52.3(4) . .
C4 C3 C6 C9 -131.8(2) . .
C2 C3 C6 C10 -70.5(4) . .
C4 C3 C6 C10 105.3(2) . .
C2 C3 C6 C7 171.3(3) . .
C4 C3 C6 C7 -12.9(3) . .
C3 C6 C7 C8 19.7(3) . .
C9 C6 C7 C8 140.7(2) . .
C10 C6 C7 C8 -97.4(3) . .
C6 C7 C8 C4 -18.9(3) . .
C6 C7 C8 C11 -138.9(2) . .
C6 C7 C8 C12 98.7(3) . .
C2 C3 C4 C5 0.2(3) . .
C6 C3 C4 C5 -176.92(19) . .
C2 C3 C4 C8 178.5(2) . .
C6 C3 C4 C8 1.4(3) . .
C11 C8 C4 C5 -52.6(4) . .
C12 C8 C4 C5 69.8(4) . .
C7 C8 C4 C5 -171.5(3) . .
C11 C8 C4 C3 129.8(2) . .
C12 C8 C4 C3 -107.9(2) . .
C7 C8 C4 C3 10.9(3) . .
C3 C4 C5 C1 -0.5(3) . .
C8 C4 C5 C1 -178.2(3) . .
C2 C1 C5 C4 0.6(2) . .
P1 C1 C5 C4 169.65(17) . .
C14 C13 C18 C17 -0.1(4) . .
P1 C13 C18 C17 174.65(19) . .
C13 C18 C17 C16 0.4(4) . .
C18 C17 C16 C15 -0.5(4) . .
C17 C16 C15 C14 0.3(4) . .
C18 C13 C14 C15 -0.1(4) . .
P1 C13 C14 C15 -174.9(2) . .
C16 C15 C14 C13 0.0(4) . .
C24 C19 C20 C21 0.1(3) . .
P1 C19 C20 C21 175.72(18) . .
C19 C20 C21 C22 -0.2(4) . .
C20 C21 C22 C23 0.1(4) . .
C21 C22 C23 C24 0.1(4) . .
C22 C23 C24 C19 -0.1(4) . .
C20 C19 C24 C23 0.0(3) . .
P1 C19 C24 C23 -175.64(19) . .
N2 C25 C26 C29 178.28(18) . .
C28 C25 C26 C29 -58.4(2) . .
C27 C25 C26 C29 60.5(2) . .
N2 C25 C27 C31 179.4(2) . .
C28 C25 C27 C31 59.0(3) . .
C26 C25 C27 C31 -60.2(3) . .
N2 C25 C28 C33 -177.3(2) . .
C26 C25 C28 C33 59.1(3) . .
C27 C25 C28 C33 -59.0(3) . .
C25 C26 C29 C34 59.0(3) . .
C25 C26 C29 C30 -61.3(3) . .
C34 C29 C30 C31 -60.1(3) . .
C26 C29 C30 C31 60.2(3) . .
C29 C30 C31 C32 60.3(3) . .
C29 C30 C31 C27 -59.6(3) . .
C25 C27 C31 C32 -59.8(3) . .
C25 C27 C31 C30 60.4(3) . .
C30 C31 C32 C33 -59.8(3) . .
C27 C31 C32 C33 60.2(3) . .
C31 C32 C33 C34 59.3(3) . .
C31 C32 C33 C28 -60.7(3) . .
C25 C28 C33 C34 -60.1(3) . .
C25 C28 C33 C32 60.2(3) . .
C30 C29 C34 C33 59.9(3) . .
C26 C29 C34 C33 -60.4(3) . .
C32 C33 C34 C29 -59.5(3) . .
C28 C33 C34 C29 60.7(3) . .
C40 C35 C36 C37 0.0(6) . .
C35 C36 C37 C38 -0.5(6) . .
C36 C37 C38 C39 0.2(6) . .
C37 C38 C39 C40 0.6(6) . .
C38 C39 C40 C35 -1.2(6) . .
C36 C35 C40 C39 0.9(6) . .
C28 C25 N2 P1 -74.3(2) . .
C26 C25 N2 P1 48.2(3) . .
C27 C25 N2 P1 166.31(18) . .
C25 N2 P1 C1 37.5(2) . .
C25 N2 P1 C13 160.26(19) . .
C25 N2 P1 C19 -86.8(2) . .
C2 C1 P1 N2 73.8(2) . .
C5 C1 P1 N2 -93.4(2) . .
C2 C1 P1 C13 -43.6(2) . .
C5 C1 P1 C13 149.19(19) . .
C2 C1 P1 C19 -161.52(18) . .
C5 C1 P1 C19 31.3(2) . .
C14 C13 P1 N2 -48.9(2) . .
C18 C13 P1 N2 136.5(2) . .
C14 C13 P1 C1 76.0(2) . .
C18 C13 P1 C1 -98.7(2) . .
C14 C13 P1 C19 -164.41(19) . .
C18 C13 P1 C19 20.9(2) . .
C24 C19 P1 N2 -21.8(2) . .
C20 C19 P1 N2 162.69(18) . .
C24 C19 P1 C1 -149.65(18) . .
C20 C19 P1 C1 34.8(2) . .
C24 C19 P1 C13 88.7(2) . .
C20 C19 P1 C13 -86.8(2) . .
C43 C42 C41 C43 4.1(14) . 3_666
C41 C42 C43 C41 -4.1(14) . 3_666
C46 C45 C44 C46 0.0(10) . 3_766
C44 C45 C46 C44 0.0(10) . 3_766
C52 C51 C50 C52 0.1(10) . 3_766
C50 C51 C52 C50 -0.1(10) . 3_766
C49 C47 C48 C49 -4.1(12) 3_666 .
C47 C48 C49 C47 4.0(11) . 3_666
